data_4326089
loop_
_publ_author_name
'Javier Cepeda'
'Rolindes Balda'
'Garikoitz Beobide'
'Oscar Castillo'
'Joaqu\'in Fern\'andez'
'Antonio Luque'
'Sonia P\'erez-Y\'a\~nez'
'Pascual Rom\'an'
'Daniel Vallejo-S\'anchez'

_publ_contact_author
;
 Oscar Castillo. Departamento de Quimica Inorganica. 
Facultad de Ciencia y Tecnologia
Universidad del Pais Vasco,  Apdo. 644, 
E-48080 Bilbao, Spain
;
_publ_contact_author_email oscar.castillo@ehu.es
_publ_contact_author_fax '+34-946 013 500'
_publ_contact_author_phone '+34-946 015 991'
_publ_section_title
;
 Lanthanide(III)/Pyrimidine-4,6-dicarboxylate/Oxalate Extended Frameworks:
 A Detailed Study Based on the Lanthanide Contraction and Temperature
 Effects
;
_journal_name_full 'Inorganic Chemistry'
_journal_page_first 8437
_journal_page_last 8451
_journal_paper_doi 10.1021/ic201013v
_journal_volume 50
_journal_year 2011
_chemical_compound_source 'synthesis as described'
_chemical_formula_moiety 'C7 H6 N2 O8 Yb, 3(H2 O)'
_chemical_formula_structural 'C7 H6 N2 O8 Yb, 3(H2 O)'
_chemical_formula_sum 'C7 H12 N2 O11 Yb'
_chemical_formula_weight 473.23
_chemical_name_systematic
;
poly-{[(mu-oxalato)bis(mu-pyrimidine-4,6-dicarboxylato)-k2N1,O:k2N3,O')-
tetraacuadiytterbium(III)]hexahydrate}
;
_space_group_IT_number 15
_symmetry_cell_setting monoclinic
_symmetry_Int_Tables_number 15
_symmetry_space_group_name_Hall '-C 2yc'
_symmetry_space_group_name_H-M 'C 1 2/c 1'
_atom_sites_solution_hydrogens geom
_atom_sites_solution_primary direct
_atom_sites_solution_secondary difmap
_audit_creation_method SHELXL97
_cell_angle_alpha 90.00
_cell_angle_beta 131.74(2)
_cell_angle_gamma 90.00
_cell_formula_units_Z 8
_cell_length_a 18.589(3)
_cell_length_b 13.0259(10)
_cell_length_c 14.065(2)
_cell_measurement_reflns_used 11324
_cell_measurement_temperature 100(2)
_cell_measurement_theta_max 30.07
_cell_measurement_theta_min 2.92
_cell_volume 2541.2(10)
_computing_cell_refinement 'CrysAlis CCD (Oxford Diffraction, 2003)'
_computing_data_collection 'CrysAlis CCD (Oxford Diffraction, 2003)'
_computing_data_reduction 'CrysAlis RED (Oxford Diffraction, 2003)'
_computing_molecular_graphics 'Ortep-3 (Farrugia, 1997)'
_computing_publication_material 'WinGX (Farrugia, 1999)'
_computing_structure_refinement 'SHELXL-97 (Sheldrick, 1997)'
_computing_structure_solution 'Sir92 (Altomare et al., 1993)'
_diffrn_ambient_temperature 100(2)
_diffrn_measured_fraction_theta_full 0.999
_diffrn_measured_fraction_theta_max 0.999
_diffrn_measurement_device_type Xcalibur
_diffrn_measurement_method \w
_diffrn_radiation_monochromator graphite
_diffrn_radiation_source 'fine-focus sealed tube'
_diffrn_radiation_type MoK\a
_diffrn_radiation_wavelength 0.71073
_diffrn_reflns_av_R_equivalents 0.0289
_diffrn_reflns_av_sigmaI/netI 0.0295
_diffrn_reflns_limit_h_max 26
_diffrn_reflns_limit_h_min -23
_diffrn_reflns_limit_k_max 18
_diffrn_reflns_limit_k_min -18
_diffrn_reflns_limit_l_max 19
_diffrn_reflns_limit_l_min -19
_diffrn_reflns_number 11324
_diffrn_reflns_theta_full 30.07
_diffrn_reflns_theta_max 30.07
_diffrn_reflns_theta_min 2.92
_diffrn_standards_decay_% 0
_diffrn_standards_interval_count 0
_diffrn_standards_interval_time 0
_diffrn_standards_number 0
_exptl_absorpt_coefficient_mu 7.425
_exptl_absorpt_correction_T_max 0.680
_exptl_absorpt_correction_T_min 0.402
_exptl_absorpt_correction_type numerical
_exptl_absorpt_process_details
;
CrysAlis RED, Oxford Diffraction Ltd.,
Version 1.170.32 (release 06.06.2003 CrysAlis170 VC++)
(compiled Jun  6 2003,13:53:32)
Analytical numeric absorption correction using a multifaceted crystal
model based on expressions derived by R.C. Clark & J.S. Reid.
;
_exptl_crystal_colour colourless
_exptl_crystal_density_diffrn 2.474
_exptl_crystal_density_meas 2.48(1)
_exptl_crystal_density_method flotation
_exptl_crystal_description 'rectangular block'
_exptl_crystal_F_000 1808
_exptl_crystal_size_max 0.35
_exptl_crystal_size_mid 0.32
_exptl_crystal_size_min 0.29
_refine_diff_density_max 2.244
_refine_diff_density_min -1.486
_refine_diff_density_rms 0.602
_refine_ls_extinction_method none
_refine_ls_goodness_of_fit_ref 1.024
_refine_ls_hydrogen_treatment constr
_refine_ls_matrix_type full
_refine_ls_number_parameters 190
_refine_ls_number_reflns 3724
_refine_ls_number_restraints 0
_refine_ls_restrained_S_all 1.024
_refine_ls_R_factor_all 0.0331
_refine_ls_R_factor_gt 0.0218
_refine_ls_shift/su_max 0.002
_refine_ls_shift/su_mean 0.000
_refine_ls_structure_factor_coef Fsqd
_refine_ls_weighting_details 'calc w=1/[\s^2^(Fo^2^)+(0.0383P)^2^+0.0000P] where P=(Fo^2^+2Fc^2^)/3'
_refine_ls_weighting_scheme calc
_refine_ls_wR_factor_gt 0.0673
_refine_ls_wR_factor_ref 0.0688
_reflns_number_gt 2516
_reflns_number_total 3724
_reflns_threshold_expression >2sigma(I)
_cod_data_source_file ic201013v_si_002_02.cif
_cod_data_source_block 1-Yb
_cod_original_sg_symbol_H-M 'C 2/c'
_cod_database_code 4326089

loop_
_symmetry_equiv_pos_as_xyz
'x, y, z'
'-x, y, -z+1/2'
'x+1/2, y+1/2, z'
'-x+1/2, y+1/2, -z+1/2'
'-x, -y, -z'
'x, -y, z-1/2'
'-x+1/2, -y+1/2, -z'
'x+1/2, -y+1/2, z-1/2'

loop_
_atom_site_label
_atom_site_type_symbol
_atom_site_fract_x
_atom_site_fract_y
_atom_site_fract_z
_atom_site_U_iso_or_equiv
_atom_site_adp_type
_atom_site_occupancy
_atom_site_symmetry_multiplicity
_atom_site_calc_flag
_atom_site_refinement_flags
Yb1 Yb 0.301413(9) 0.999722(12) 0.230482(12) 0.00614(6) Uani 1 1 d .
N11 N 0.2857(2) 1.1895(2) 0.1847(3) 0.0087(6) Uani 1 1 d .
C12 C 0.2466(3) 1.2604(3) 0.2075(4) 0.0099(7) Uani 1 1 d .
H12 H 0.2081 1.2369 0.2232 0.012 Uiso 1 1 calc R
N13 N 0.2421(2) 0.8613(2) 0.2904(3) 0.0087(6) Uani 1 1 d .
C14 C 0.1872(3) 0.8943(3) 0.3150(3) 0.0092(7) Uani 1 1 d .
C15 C 0.3550(3) 1.3270(3) 0.1587(3) 0.0102(7) Uani 1 1 d .
H15 H 0.3924 1.3505 0.1412 0.012 Uiso 1 1 calc R
C16 C 0.3396(3) 1.2229(3) 0.1596(3) 0.0088(7) Uani 1 1 d .
C17 C 0.3815(3) 1.1396(3) 0.1324(4) 0.0113(7) Uani 1 1 d .
O171 O 0.3674(2) 1.0486(2) 0.1500(3) 0.0125(5) Uani 1 1 d .
O172 O 0.4215(2) 1.1651(2) 0.0929(3) 0.0142(6) Uani 1 1 d .
C18 C 0.1730(3) 1.0099(3) 0.3072(3) 0.0094(7) Uani 1 1 d .
O181 O 0.21268(19) 1.0603(2) 0.2763(2) 0.0101(6) Uani 1 1 d .
O182 O 0.1237(2) 1.0460(2) 0.3294(3) 0.0124(6) Uani 1 1 d .
O21 O 0.40880(19) 1.09065(19) 0.4226(2) 0.0118(5) Uani 1 1 d .
C22 C 0.4903(2) 1.0529(3) 0.5125(3) 0.0090(7) Uani 1 1 d .
O23 O 0.44442(19) 0.90838(19) 0.3807(2) 0.0120(5) Uani 1 1 d .
O1W O 0.29110(19) 0.85477(19) 0.1289(3) 0.0113(5) Uani 1 1 d .
O2W O 0.14743(19) 1.00282(18) 0.0372(2) 0.0121(5) Uani 1 1 d .
O3W O 0.03133(19) 1.20599(19) 0.1637(3) 0.0142(6) Uani 1 1 d .
O4W O 0.5250(2) 0.3430(2) 0.4636(3) 0.0169(6) Uani 1 1 d .
O5W O 0.14811(19) 0.7209(2) 0.9849(3) 0.0127(5) Uani 1 1 d .
H11W H 0.3110 0.8364 0.0919 0.019 Uiso 1 1 d .
H12W H 0.2496 0.8030 0.1097 0.019 Uiso 1 1 d .
H21W H 0.1348 0.9875 -0.0315 0.019 Uiso 1 1 d .
H22W H 0.1043 1.0483 0.0114 0.019 Uiso 1 1 d .
H31W H 0.0613 1.1557 0.2154 0.019 Uiso 1 1 d .
H32W H 0.0382 1.2691 0.1536 0.019 Uiso 1 1 d .
H41W H 0.5297 0.3250 0.5269 0.019 Uiso 1 1 d .
H42W H 0.5422 0.2885 0.4492 0.019 Uiso 1 1 d .
H51W H 0.0917 0.7488 0.9395 0.019 Uiso 1 1 d .
H52W H 0.1338 0.6808 1.0183 0.019 Uiso 1 1 d .

loop_
_atom_site_aniso_label
_atom_site_aniso_U_11
_atom_site_aniso_U_22
_atom_site_aniso_U_33
_atom_site_aniso_U_23
_atom_site_aniso_U_13
_atom_site_aniso_U_12
Yb1 0.00807(8) 0.00425(8) 0.00732(8) -0.00001(7) 0.00563(7) 0.00053(7)
N11 0.0094(14) 0.0083(14) 0.0086(15) 0.0009(12) 0.0061(13) 0.0012(12)
C12 0.0103(17) 0.0098(17) 0.0106(17) -0.0006(14) 0.0074(15) -0.0009(14)
N13 0.0102(15) 0.0078(14) 0.0093(15) 0.0001(12) 0.0070(13) 0.0018(12)
C14 0.0095(17) 0.0105(18) 0.0084(17) 0.0000(14) 0.0064(15) 0.0003(14)
C15 0.0110(18) 0.0114(17) 0.0092(17) -0.0005(14) 0.0073(15) -0.0024(14)
C16 0.0102(17) 0.0104(17) 0.0056(16) 0.0007(13) 0.0051(15) 0.0020(14)
C17 0.0102(17) 0.0112(18) 0.0090(17) 0.0007(14) 0.0050(15) 0.0014(14)
O171 0.0177(14) 0.0072(13) 0.0190(15) 0.0004(11) 0.0150(13) 0.0012(11)
O172 0.0199(15) 0.0132(13) 0.0180(15) 0.0013(11) 0.0162(13) 0.0005(11)
C18 0.0113(16) 0.0099(18) 0.0072(15) 0.0011(14) 0.0062(14) 0.0023(15)
O181 0.0163(14) 0.0052(12) 0.0161(14) 0.0009(10) 0.0139(13) 0.0007(10)
O182 0.0162(14) 0.0130(14) 0.0149(14) 0.0061(12) 0.0132(13) 0.0088(12)
O21 0.0112(13) 0.0105(12) 0.0111(13) -0.0008(10) 0.0064(11) 0.0031(10)
C22 0.0084(17) 0.0079(17) 0.0097(18) 0.0010(14) 0.0056(15) 0.0019(14)
O23 0.0104(13) 0.0103(12) 0.0098(13) -0.0028(11) 0.0045(11) 0.0017(10)
O1W 0.0173(14) 0.0088(13) 0.0150(14) -0.0036(11) 0.0138(12) -0.0019(11)
O2W 0.0118(12) 0.0144(13) 0.0074(11) 0.0015(11) 0.0052(10) 0.0042(12)
O3W 0.0173(14) 0.0069(12) 0.0190(15) 0.0052(11) 0.0124(13) 0.0035(11)
O4W 0.0206(15) 0.0164(14) 0.0176(15) -0.0011(12) 0.0144(13) -0.0018(12)
O5W 0.0126(13) 0.0125(13) 0.0163(14) 0.0004(11) 0.0110(12) -0.0026(11)

loop_
_atom_type_symbol
_atom_type_description
_atom_type_scat_dispersion_real
_atom_type_scat_dispersion_imag
_atom_type_scat_source
C C 0.0033 0.0016 'International Tables Vol C Tables 4.2.6.8 and 6.1.1.4'
H H 0.0000 0.0000 'International Tables Vol C Tables 4.2.6.8 and 6.1.1.4'
N N 0.0061 0.0033 'International Tables Vol C Tables 4.2.6.8 and 6.1.1.4'
O O 0.0106 0.0060 'International Tables Vol C Tables 4.2.6.8 and 6.1.1.4'
Yb Yb -0.3850 5.5486 'International Tables Vol C Tables 4.2.6.8 and 6.1.1.4'

loop_
_geom_angle_atom_site_label_1
_geom_angle_atom_site_label_2
_geom_angle_atom_site_label_3
_geom_angle
_geom_angle_site_symmetry_1
_geom_angle_site_symmetry_3
O171 Yb1 O181 141.93(10) . .
O171 Yb1 O2W 93.85(10) . .
O181 Yb1 O2W 76.15(9) . .
O171 Yb1 O1W 76.52(9) . .
O181 Yb1 O1W 133.24(9) . .
O2W Yb1 O1W 75.82(9) . .
O171 Yb1 O23 85.76(10) . .
O181 Yb1 O23 121.53(9) . .
O2W Yb1 O23 148.64(9) . .
O1W Yb1 O23 73.60(9) . .
O171 Yb1 O21 96.09(10) . .
O181 Yb1 O21 73.75(9) . .
O2W Yb1 O21 142.40(9) . .
O1W Yb1 O21 141.78(9) . .
O23 Yb1 O21 68.44(9) . .
O171 Yb1 N11 66.61(9) . .
O181 Yb1 N11 75.50(9) . .
O2W Yb1 N11 80.71(9) . .
O1W Yb1 N11 134.40(9) . .
O23 Yb1 N11 126.75(9) . .
O21 Yb1 N11 70.38(9) . .
O171 Yb1 N13 151.01(10) . .
O181 Yb1 N13 66.05(9) . .
O2W Yb1 N13 86.01(9) . .
O1W Yb1 N13 75.36(9) . .
O23 Yb1 N13 79.74(10) . .
O21 Yb1 N13 101.60(10) . .
N11 Yb1 N13 141.30(10) . .
O171 Yb1 C22 88.49(10) . 5_676
O181 Yb1 C22 108.67(9) . 5_676
O2W Yb1 C22 168.37(9) . 5_676
O1W Yb1 C22 93.71(9) . 5_676
O23 Yb1 C22 20.20(9) . 5_676
O21 Yb1 C22 48.25(9) . 5_676
N11 Yb1 C22 110.59(10) . 5_676
N13 Yb1 C22 86.44(10) . 5_676
O171 Yb1 C22 92.73(10) . .
O181 Yb1 C22 88.71(9) . .
O2W Yb1 C22 162.48(9) . .
O1W Yb1 C22 121.56(9) . .
O23 Yb1 C22 48.16(9) . .
O21 Yb1 C22 20.29(9) . .
N11 Yb1 C22 87.05(10) . .
N13 Yb1 C22 95.98(10) . .
C22 Yb1 C22 27.97(13) 5_676 .
O171 Yb1 C17 18.36(9) . .
O181 Yb1 C17 124.06(9) . .
O2W Yb1 C17 92.94(9) . .
O1W Yb1 C17 94.03(9) . .
O23 Yb1 C17 95.98(9) . .
O21 Yb1 C17 85.73(9) . .
N11 Yb1 C17 48.56(9) . .
N13 Yb1 C17 169.28(10) . .
C22 Yb1 C17 92.83(10) 5_676 .
C22 Yb1 C17 88.24(9) . .
O171 Yb1 C18 159.36(9) . .
O181 Yb1 C18 17.99(9) . .
O2W Yb1 C18 77.09(9) . .
O1W Yb1 C18 118.02(9) . .
O23 Yb1 C18 111.67(9) . .
O21 Yb1 C18 81.08(9) . .
N11 Yb1 C18 93.41(9) . .
N13 Yb1 C18 48.06(9) . .
C22 Yb1 C18 104.15(9) 5_676 .
C22 Yb1 C18 91.27(9) . .
C17 Yb1 C18 141.95(9) . .
C12 N11 C16 117.4(3) . .
C12 N11 Yb1 127.2(2) . .
C16 N11 Yb1 114.0(2) . .
N13 C12 N11 125.8(4) 4 .
C12 N13 C14 116.4(3) 4_545 .
C12 N13 Yb1 127.9(3) 4_545 .
C14 N13 Yb1 115.5(2) . .
N13 C14 C15 121.9(3) . 4_545
N13 C14 C18 115.0(3) . .
C15 C14 C18 123.1(3) 4_545 .
C14 C15 C16 117.4(3) 4 .
N11 C16 C15 121.0(3) . .
N11 C16 C17 115.6(3) . .
C15 C16 C17 123.4(3) . .
O172 C17 O171 127.0(4) . .
O172 C17 C16 118.8(3) . .
O171 C17 C16 114.1(3) . .
O172 C17 Yb1 160.7(3) . .
C16 C17 Yb1 80.5(2) . .
C17 O171 Yb1 127.9(2) . .
O182 C18 O181 126.0(3) . .
O182 C18 C14 118.7(3) . .
O181 C18 C14 115.3(3) . .
O182 C18 Yb1 159.9(3) . .
C14 C18 Yb1 81.4(2) . .
C18 O181 Yb1 128.2(2) . .
C22 O21 Yb1 119.5(2) . .
O23 C22 O21 127.4(3) 5_676 .
O23 C22 C22 117.0(4) 5_676 5_676
O21 C22 C22 115.6(4) . 5_676
O21 C22 Yb1 167.7(3) . 5_676
C22 C22 Yb1 76.6(3) 5_676 5_676
C22 C22 Yb1 75.4(3) 5_676 .
Yb1 C22 Yb1 152.03(13) 5_676 .
C22 O23 Yb1 119.5(2) 5_676 .

loop_
_geom_bond_atom_site_label_1
_geom_bond_atom_site_label_2
_geom_bond_distance
_geom_bond_site_symmetry_2
Yb1 O171 2.245(3) .
Yb1 O181 2.275(2) .
Yb1 O2W 2.285(3) .
Yb1 O1W 2.297(2) .
Yb1 O23 2.338(3) .
Yb1 O21 2.347(3) .
Yb1 N11 2.522(3) .
Yb1 N13 2.533(3) .
Yb1 C22 3.145(4) 5_676
Yb1 C22 3.162(4) .
Yb1 C17 3.190(4) .
Yb1 C18 3.211(4) .
N11 C12 1.339(4) .
N11 C16 1.340(5) .
C12 N13 1.328(4) 4
N13 C12 1.328(4) 4_545
N13 C14 1.347(5) .
C14 C15 1.382(5) 4_545
C14 C18 1.520(5) .
C15 C14 1.382(5) 4
C15 C16 1.386(5) .
C16 C17 1.526(5) .
C17 O172 1.233(4) .
C17 O171 1.273(4) .
C18 O182 1.242(4) .
C18 O181 1.261(4) .
O21 C22 1.259(4) .
C22 O23 1.247(4) 5_676
C22 C22 1.524(7) 5_676
C22 Yb1 3.145(4) 5_676
O23 C22 1.247(4) 5_676

loop_
_geom_hbond_atom_site_label_D
_geom_hbond_atom_site_label_H
_geom_hbond_atom_site_label_A
_geom_hbond_distance_DH
_geom_hbond_distance_HA
_geom_hbond_distance_DA
_geom_hbond_angle_DHA
_geom_hbond_site_symmetry_A
O1W H11W O5W 0.85 1.84 2.688(4) 172.5 7_566
O1W H12W O5W 0.92 1.84 2.653(4) 146.6 1_554
O2W H21W O182 0.85 1.88 2.725(4) 172.8 6_575
O2W H22W O4W 0.86 1.82 2.673(4) 172.6 8_465
O3W H31W O182 0.85 1.87 2.719(4) 177.9 .
O3W H32W O23 0.86 1.96 2.814(4) 174.3 4
O4W H41W O3W 0.87 1.95 2.811(4) 174.7 8_566
O4W H42W O172 0.86 1.98 2.836(4) 177.1 2_645
O5W H51W O3W 0.86 1.81 2.668(4) 174.0 5_576
O5W H52W O21 0.86 1.89 2.743(3) 174.9 4_546
